data_4063200
loop_
_publ_author_name
'Luigi Busetto'
'M. Cristina Cassani'
'Valerio Zanotti'
'Vincenzo G. Albano'
'Piera Sabatino'

_publ_section_title
;
 Coordination Chemistry of Cyclopentadienyl Ester-Disubstituted
 Ligands. Synthesis and Solid State Structures of
 [Na([18]-crown-6)][C5H3(CO2Et)2-1,2] and [Mn{C5H3(CO2Ph)2-1,2}(CO)3]
;
_journal_name_full Organometallics
_journal_page_first 282
_journal_page_last 288
_journal_paper_doi 10.1021/om000662x
_journal_volume 20
_journal_year 2001
_chemical_formula_sum 'C22 H13 Mn O7'
_chemical_formula_weight 444.26
_chemical_name_systematic
; 
 ? 
;
_space_group_IT_number 14
_symmetry_cell_setting monoclinic
_symmetry_space_group_name_Hall '-P 2yn'
_symmetry_space_group_name_H-M 'P 1 21/n 1'
_atom_sites_solution_hydrogens geom
_atom_sites_solution_primary direct
_atom_sites_solution_secondary difmap
_audit_creation_method SHELXL-97
_cell_angle_alpha 90.00
_cell_angle_beta 103.94(3)
_cell_angle_gamma 90.00
_cell_formula_units_Z 4
_cell_length_a 10.133(2)
_cell_length_b 10.415(2)
_cell_length_c 18.864(4)
_cell_measurement_temperature 293(2)
_cell_volume 1932.2(7)
_computing_structure_refinement 'SHELXL-97 (Sheldrick, 1997)'
_computing_structure_solution 'SHELXS-97 (Sheldrick, 1990)'
_diffrn_ambient_temperature 293(2)
_diffrn_measured_fraction_theta_full 0.917
_diffrn_measured_fraction_theta_max 0.917
_diffrn_radiation_monochromator graphite
_diffrn_radiation_source 'fine-focus sealed tube'
_diffrn_radiation_type MoK\a
_diffrn_radiation_wavelength 0.71073
_diffrn_reflns_av_R_equivalents 0.0904
_diffrn_reflns_av_sigmaI/netI 0.1231
_diffrn_reflns_limit_h_max 11
_diffrn_reflns_limit_h_min -16
_diffrn_reflns_limit_k_max 16
_diffrn_reflns_limit_k_min -17
_diffrn_reflns_limit_l_max 30
_diffrn_reflns_limit_l_min -29
_diffrn_reflns_number 22564
_diffrn_reflns_theta_full 36.56
_diffrn_reflns_theta_max 36.56
_diffrn_reflns_theta_min 2.22
_exptl_absorpt_coefficient_mu 0.726
_exptl_crystal_colour yellow
_exptl_crystal_density_diffrn 1.527
_exptl_crystal_density_method 'not measured'
_exptl_crystal_description parallelepiped
_exptl_crystal_F_000 904
_exptl_crystal_size_max 0.31
_exptl_crystal_size_mid 0.28
_exptl_crystal_size_min 0.25
_refine_diff_density_max 0.543
_refine_diff_density_min -0.302
_refine_diff_density_rms 0.063
_refine_ls_extinction_method none
_refine_ls_goodness_of_fit_ref 0.763
_refine_ls_hydrogen_treatment mixed
_refine_ls_matrix_type full
_refine_ls_number_parameters 271
_refine_ls_number_reflns 8746
_refine_ls_number_restraints 0
_refine_ls_restrained_S_all 0.763
_refine_ls_R_factor_all 0.1657
_refine_ls_R_factor_gt 0.0536
_refine_ls_shift/su_max 0.008
_refine_ls_shift/su_mean 0.001
_refine_ls_structure_factor_coef Fsqd
_refine_ls_weighting_details 'calc w=1/[\s^2^(Fo^2^)+(0.0613P)^2^+0.0000P] where P=(Fo^2^+2Fc^2^)/3'
_refine_ls_weighting_scheme calc
_refine_ls_wR_factor_gt 0.1162
_refine_ls_wR_factor_ref 0.1426
_reflns_number_gt 3027
_reflns_number_total 8746
_reflns_threshold_expression >2sigma(I)
_cod_original_sg_symbol_H-M P21/n
_cod_database_code 4063200

loop_
_symmetry_equiv_pos_as_xyz
'x, y, z'
'-x+1/2, y+1/2, -z+1/2'
'-x, -y, -z'
'x-1/2, -y-1/2, z-1/2'

loop_
_atom_site_label
_atom_site_type_symbol
_atom_site_fract_x
_atom_site_fract_y
_atom_site_fract_z
_atom_site_U_iso_or_equiv
_atom_site_adp_type
_atom_site_occupancy
_atom_site_symmetry_multiplicity
_atom_site_calc_flag
_atom_site_refinement_flags
Mn1 Mn 0.61189(4) -0.26700(3) 0.611515(18) 0.04774(12) Uani 1 1 d .
O5 O 0.8304(2) -0.4591(2) 0.63532(12) 0.0961(7) Uani 1 1 d .
O6 O 0.4162(2) -0.4755(2) 0.56162(13) 0.1069(7) Uani 1 1 d .
O7 O 0.6289(3) -0.2143(2) 0.46115(11) 0.1119(9) Uani 1 1 d .
O1 O 0.85432(19) -0.2260(3) 0.82069(9) 0.1036(8) Uani 1 1 d .
O2 O 0.93912(15) -0.20492(16) 0.72357(7) 0.0587(4) Uani 1 1 d .
O3 O 0.87737(16) 0.04009(14) 0.65775(7) 0.0527(4) Uani 1 1 d .
O4 O 0.71003(14) 0.04697(14) 0.55477(7) 0.0491(4) Uani 1 1 d .
C1 C 0.6735(2) -0.07841(18) 0.64977(10) 0.0414(4) Uani 1 1 d .
C2 C 0.7051(2) -0.1667(2) 0.70994(10) 0.0440(5) Uani 1 1 d .
C3 C 0.5825(2) -0.2219(2) 0.71854(12) 0.0520(5) Uani 1 1 d .
H3 H 0.5744 -0.2824 0.7535 0.062 Uiso 1 1 calc R
C4 C 0.4747(2) -0.1692(2) 0.66486(12) 0.0580(6) Uani 1 1 d .
H4 H 0.3831 -0.1890 0.6585 0.070 Uiso 1 1 calc R
C5 C 0.5288(2) -0.0815(2) 0.62239(11) 0.0512(5) Uani 1 1 d .
H5 H 0.4790 -0.0338 0.5833 0.061 Uiso 1 1 calc R
C6 C 0.8397(2) -0.2003(2) 0.75843(11) 0.0498(5) Uani 1 1 d .
C7 C 0.7675(2) 0.00749(18) 0.62394(10) 0.0398(4) Uani 1 1 d .
C8 C 1.0735(2) -0.2256(2) 0.76549(11) 0.0515(5) Uani 1 1 d .
C9 C 1.1473(3) -0.1246(3) 0.79784(14) 0.0742(7) Uani 1 1 d .
H9 H 1.1088 -0.0431 0.7954 0.089 Uiso 1 1 calc R
C10 C 1.2818(3) -0.1443(4) 0.83483(16) 0.0938(10) Uani 1 1 d .
H10 H 1.3341 -0.0757 0.8574 0.113 Uiso 1 1 calc R
C11 C 1.3375(3) -0.2644(4) 0.83812(17) 0.0930(11) Uani 1 1 d .
H11 H 1.4276 -0.2777 0.8629 0.112 Uiso 1 1 calc R
C12 C 1.2607(3) -0.3638(4) 0.80508(15) 0.0898(10) Uani 1 1 d .
H12 H 1.2982 -0.4456 0.8075 0.108 Uiso 1 1 calc R
C13 C 1.1270(3) -0.3448(3) 0.76785(13) 0.0709(7) Uani 1 1 d .
H13 H 1.0747 -0.4130 0.7448 0.085 Uiso 1 1 calc R
C14 C 0.7886(2) 0.1284(2) 0.52088(10) 0.0436(5) Uani 1 1 d .
C15 C 0.7990(3) 0.2564(2) 0.53748(13) 0.0584(6) Uani 1 1 d .
H15 H 0.7592 0.2906 0.5729 0.070 Uiso 1 1 calc R
C16 C 0.8701(3) 0.3333(3) 0.50015(14) 0.0728(7) Uani 1 1 d .
H16 H 0.8793 0.4205 0.5110 0.087 Uiso 1 1 calc R
C17 C 0.9274(3) 0.2833(3) 0.44736(14) 0.0691(7) Uani 1 1 d .
H17 H 0.9749 0.3363 0.4225 0.083 Uiso 1 1 calc R
C18 C 0.9143(3) 0.1557(3) 0.43145(13) 0.0674(7) Uani 1 1 d .
H18 H 0.9527 0.1217 0.3954 0.081 Uiso 1 1 calc R
C19 C 0.8445(2) 0.0765(2) 0.46854(12) 0.0562(6) Uani 1 1 d .
H19 H 0.8358 -0.0108 0.4580 0.067 Uiso 1 1 calc R
C20 C 0.7438(3) -0.3835(2) 0.62570(13) 0.0626(6) Uani 1 1 d .
C21 C 0.4918(3) -0.3932(3) 0.58138(14) 0.0691(7) Uani 1 1 d .
C22 C 0.6229(3) -0.2376(2) 0.51942(15) 0.0736(8) Uani 1 1 d .

loop_
_atom_site_aniso_label
_atom_site_aniso_U_11
_atom_site_aniso_U_22
_atom_site_aniso_U_33
_atom_site_aniso_U_23
_atom_site_aniso_U_13
_atom_site_aniso_U_12
Mn1 0.0513(2) 0.04889(19) 0.04449(18) 0.00642(13) 0.01439(13) -0.00676(15)
O5 0.0868(16) 0.0701(13) 0.1292(17) -0.0240(12) 0.0215(12) 0.0143(12)
O6 0.0940(17) 0.0845(15) 0.1401(19) -0.0092(13) 0.0240(14) -0.0401(13)
O7 0.205(3) 0.0853(14) 0.0544(12) -0.0101(10) 0.0499(14) -0.0415(16)
O1 0.0573(11) 0.217(3) 0.0406(9) 0.0365(12) 0.0186(8) 0.0142(13)
O2 0.0503(9) 0.0882(12) 0.0404(8) 0.0151(7) 0.0166(7) 0.0170(8)
O3 0.0497(9) 0.0576(9) 0.0459(8) 0.0014(7) 0.0021(7) -0.0078(7)
O4 0.0508(9) 0.0588(9) 0.0358(7) 0.0079(6) 0.0066(6) -0.0140(7)
C1 0.0449(12) 0.0449(11) 0.0371(10) 0.0008(8) 0.0152(8) 0.0017(9)
C2 0.0482(13) 0.0537(12) 0.0333(9) 0.0041(8) 0.0161(8) 0.0058(10)
C3 0.0488(13) 0.0657(14) 0.0467(11) 0.0156(10) 0.0217(10) 0.0054(11)
C4 0.0442(13) 0.0737(15) 0.0610(14) 0.0140(12) 0.0224(10) 0.0021(12)
C5 0.0447(13) 0.0572(13) 0.0533(12) 0.0158(10) 0.0153(10) 0.0092(10)
C6 0.0480(13) 0.0658(14) 0.0382(11) 0.0096(9) 0.0156(9) 0.0028(11)
C7 0.0488(12) 0.0372(10) 0.0356(10) -0.0039(8) 0.0146(9) 0.0022(9)
C8 0.0474(13) 0.0705(15) 0.0400(11) 0.0133(10) 0.0171(9) 0.0135(11)
C9 0.074(2) 0.0701(17) 0.0756(17) 0.0105(14) 0.0118(14) 0.0038(15)
C10 0.076(2) 0.113(3) 0.085(2) 0.0116(19) 0.0044(17) -0.020(2)
C11 0.0526(18) 0.162(4) 0.0658(18) 0.022(2) 0.0167(13) 0.026(2)
C12 0.091(2) 0.110(3) 0.0649(17) 0.0096(17) 0.0129(16) 0.053(2)
C13 0.0786(19) 0.0744(18) 0.0578(14) 0.0031(12) 0.0127(12) 0.0203(15)
C14 0.0408(12) 0.0543(12) 0.0351(10) 0.0046(8) 0.0079(8) -0.0063(9)
C15 0.0730(17) 0.0544(14) 0.0551(13) -0.0048(10) 0.0300(12) -0.0108(11)
C16 0.089(2) 0.0598(15) 0.0780(17) -0.0011(13) 0.0358(15) -0.0204(14)
C17 0.0686(17) 0.0812(18) 0.0647(15) 0.0146(13) 0.0298(13) -0.0135(14)
C18 0.0651(17) 0.090(2) 0.0564(14) 0.0056(13) 0.0322(12) 0.0065(15)
C19 0.0619(15) 0.0581(13) 0.0521(13) 0.0010(10) 0.0201(11) 0.0015(11)
C20 0.0634(17) 0.0542(14) 0.0707(16) -0.0099(12) 0.0171(12) -0.0093(13)
C21 0.0609(17) 0.0650(16) 0.0809(17) 0.0062(13) 0.0158(13) -0.0111(13)
C22 0.116(3) 0.0535(14) 0.0561(15) -0.0083(11) 0.0297(15) -0.0267(14)

loop_
_atom_type_symbol
_atom_type_description
_atom_type_scat_dispersion_real
_atom_type_scat_dispersion_imag
_atom_type_scat_source
C C 0.0033 0.0016 'International Tables Vol C Tables 4.2.6.8 and 6.1.1.4'
H H 0.0000 0.0000 'International Tables Vol C Tables 4.2.6.8 and 6.1.1.4'
O O 0.0106 0.0060 'International Tables Vol C Tables 4.2.6.8 and 6.1.1.4'
Mn Mn 0.3368 0.7283 'International Tables Vol C Tables 4.2.6.8 and 6.1.1.4'

loop_
_geom_angle_atom_site_label_1
_geom_angle_atom_site_label_2
_geom_angle_atom_site_label_3
_geom_angle
C20 Mn1 C21 88.61(12)
C20 Mn1 C22 92.42(13)
C21 Mn1 C22 90.82(12)
C20 Mn1 C1 115.42(10)
C21 Mn1 C1 154.89(11)
C22 Mn1 C1 95.09(9)
C20 Mn1 C5 154.46(10)
C21 Mn1 C5 116.18(11)
C22 Mn1 C5 93.24(10)
C1 Mn1 C5 39.22(8)
C20 Mn1 C2 92.50(10)
C21 Mn1 C2 139.31(10)
C22 Mn1 C2 129.71(10)
C1 Mn1 C2 39.26(7)
C5 Mn1 C2 65.02(8)
C20 Mn1 C4 142.92(10)
C21 Mn1 C4 91.69(11)
C22 Mn1 C4 124.64(12)
C1 Mn1 C4 64.96(9)
C5 Mn1 C4 38.32(8)
C2 Mn1 C4 64.20(9)
C20 Mn1 C3 105.99(10)
C21 Mn1 C3 102.71(11)
C22 Mn1 C3 157.20(10)
C1 Mn1 C3 65.11(8)
C5 Mn1 C3 64.40(8)
C2 Mn1 C3 38.34(8)
C4 Mn1 C3 38.09(8)
C6 O2 C8 118.04(16)
C6 O2 O3 94.01(13)
C8 O2 O3 117.47(14)
C7 O3 O2 93.27(13)
C7 O4 C14 117.21(15)
C5 C1 C2 106.52(17)
C5 C1 C7 125.56(18)
C2 C1 C7 127.74(19)
C5 C1 Mn1 70.54(12)
C2 C1 Mn1 70.66(12)
C7 C1 Mn1 127.41(13)
C3 C2 C1 108.45(18)
C3 C2 C6 122.32(18)
C1 C2 C6 129.22(19)
C3 C2 Mn1 71.63(13)
C1 C2 Mn1 70.08(11)
C6 C2 Mn1 124.46(15)
C4 C3 C2 108.05(18)
C4 C3 Mn1 70.81(13)
C2 C3 Mn1 70.03(11)
C3 C4 C5 108.7(2)
C3 C4 Mn1 71.10(13)
C5 C4 Mn1 70.04(12)
C4 C5 C1 108.29(19)
C4 C5 Mn1 71.64(13)
C1 C5 Mn1 70.24(12)
O1 C6 O2 123.8(2)
O1 C6 C2 122.8(2)
O2 C6 C2 113.30(16)
O3 C7 O4 123.84(18)
O3 C7 C1 126.26(18)
O4 C7 C1 109.89(17)
C9 C8 C13 121.8(2)
C9 C8 O2 119.2(2)
C13 C8 O2 118.8(2)
C8 C9 C10 118.8(3)
C11 C10 C9 120.2(3)
C12 C11 C10 119.5(3)
C11 C12 C13 120.6(3)
C8 C13 C12 119.0(3)
C19 C14 C15 122.0(2)
C19 C14 O4 117.79(19)
C15 C14 O4 120.02(19)
C14 C15 C16 118.0(2)
C17 C16 C15 121.0(2)
C18 C17 C16 119.7(2)
C17 C18 C19 120.4(2)
C14 C19 C18 118.9(2)
O5 C20 Mn1 179.6(3)
O6 C21 Mn1 178.9(3)
O7 C22 Mn1 177.5(2)

loop_
_geom_bond_atom_site_label_1
_geom_bond_atom_site_label_2
_geom_bond_distance
Mn1 C20 1.777(3)
Mn1 C21 1.789(3)
Mn1 C22 1.794(3)
Mn1 C1 2.133(2)
Mn1 C5 2.137(2)
Mn1 C2 2.141(2)
Mn1 C4 2.158(2)
Mn1 C3 2.162(2)
O5 C20 1.160(3)
O6 C21 1.150(3)
O7 C22 1.141(3)
O1 C6 1.179(3)
O2 C6 1.330(2)
O2 C8 1.417(3)
O2 O3 2.841(2)
O3 C7 1.191(2)
O4 C7 1.358(2)
O4 C14 1.417(2)
C1 C5 1.434(3)
C1 C2 1.436(3)
C1 C7 1.472(3)
C2 C3 1.413(3)
C2 C6 1.489(3)
C3 C4 1.410(3)
C4 C5 1.410(3)
C8 C9 1.348(4)
C8 C13 1.351(3)
C9 C10 1.389(4)
C10 C11 1.368(5)
C11 C12 1.354(5)
C12 C13 1.381(4)
C14 C19 1.363(3)
C14 C15 1.368(3)
C15 C16 1.379(3)
C16 C17 1.371(4)
C17 C18 1.362(4)
C18 C19 1.382(3)
